data_7050436
loop_
_publ_author_name
'Vitoria, Pablo'
'Ugalde, Mar\'ia'
'Guti\'errez-Zorrilla, Juan M.'
'Rom\'an, Pascual'
'Luque, Antonio'
'San Felices, Leire'
'Garc\'ia-Tojal, Javier'

_publ_section_title
;
 Organic--inorganic hybrids based on four-electron reduced Keggin
 \b-isomer phosphododecamolybdates and diazines
;
_journal_issue 2
_journal_name_full 'New Journal of Chemistry'
_journal_page_first 399
_journal_paper_doi 10.1039/b207243b
_journal_volume 27
_journal_year 2003
_chemical_compound_source 'synthesis as described'
_chemical_formula_moiety 'C10 H27 Mo12 N5 O45 P1'
_chemical_formula_sum 'C10 H27 Mo12 N5 O45 P'
_chemical_formula_weight 2119.62
_space_group_IT_number 14
_symmetry_cell_setting monoclinic
_symmetry_Int_Tables_number 14
_symmetry_space_group_name_Hall '-P 2ybc'
_symmetry_space_group_name_H-M 'P 1 21/c 1'
_atom_sites_solution_hydrogens geom
_atom_sites_solution_primary direct
_atom_sites_solution_secondary difmap
_audit_creation_date 2002-07-22T18:11:08-00:00
_audit_creation_method 'WinGX routine CIF_UPDATE'
_cell_angle_alpha 90
_cell_angle_beta 100.550(10)
_cell_angle_gamma 90
_cell_formula_units_Z 4
_cell_length_a 10.1820(10)
_cell_length_b 21.356(3)
_cell_length_c 21.703(3)
_cell_measurement_reflns_used 25
_cell_measurement_temperature 293(2)
_cell_measurement_theta_max 13.7
_cell_measurement_theta_min 11.3
_cell_measurement_wavelength 0.71073
_cell_volume 4639.5(10)
_computing_cell_refinement 'CAD4 Express (Enraf Nonius, 1994)'
_computing_data_collection 'CAD4 Express (Enraf Nonius, 1994)'
_computing_data_reduction 'XCAD4 (Harms & Wocadlo, 1995)'
_computing_molecular_graphics 'Ortep-3 for Windows (Farrugia, 1997)'
_computing_publication_material 'WinGX publication routines (Farrugia, 1999)'
_computing_structure_refinement 'SHELXL-97 (Sheldrick, 1997)'
_computing_structure_solution DIRDIF99.2
_diffrn_ambient_temperature 293(2)
_diffrn_detector 'scintillation LiI'
_diffrn_detector_dtime 1.195
_diffrn_measured_fraction_theta_full 0.996
_diffrn_measured_fraction_theta_max 0.996
_diffrn_measurement_device '\k-geometry diffractometer'
_diffrn_measurement_device_type 'Enraf Nonius TurboCAD4'
_diffrn_measurement_method 'non-profiled omega/2theta scans'
_diffrn_orient_matrix_type
;
x-axis points to radiation source
the matrix is specified in reciprocal space
;
_diffrn_orient_matrix_UB_11 0.098392
_diffrn_orient_matrix_UB_12 -0.003685
_diffrn_orient_matrix_UB_13 0.001433
_diffrn_orient_matrix_UB_21 -0.014727
_diffrn_orient_matrix_UB_22 0.003274
_diffrn_orient_matrix_UB_23 -0.046714
_diffrn_orient_matrix_UB_31 0.008934
_diffrn_orient_matrix_UB_32 0.046727
_diffrn_orient_matrix_UB_33 0.003433
_diffrn_radiation_monochromator graphite
_diffrn_radiation_probe x-ray
_diffrn_radiation_type MoK\a
_diffrn_radiation_wavelength 0.7107
_diffrn_reflns_av_R_equivalents 0.0188
_diffrn_reflns_av_unetI/netI 0.0288
_diffrn_reflns_limit_h_max 14
_diffrn_reflns_limit_h_min -14
_diffrn_reflns_limit_k_max 29
_diffrn_reflns_limit_k_min 0
_diffrn_reflns_limit_l_max 30
_diffrn_reflns_limit_l_min 0
_diffrn_reflns_number 13775
_diffrn_reflns_theta_full 29.98
_diffrn_reflns_theta_max 29.98
_diffrn_reflns_theta_min 1.35
_diffrn_source 'Enraf Nonius FR590'
_diffrn_standards_decay_% 34
_diffrn_standards_interval_time 60
_diffrn_standards_number 2
_exptl_absorpt_coefficient_mu 3.285
_exptl_absorpt_correction_T_max 0.3447
_exptl_absorpt_correction_T_min 0.5446=09
_exptl_absorpt_correction_type empirical
_exptl_absorpt_process_details
;
DIFABS (Walker, N.; Stuart, D. Acta Cryst. 1983, A39, 158.)
;
_exptl_crystal_colour 'Dark blue'
_exptl_crystal_density_diffrn 3.035
_exptl_crystal_density_method 'not measured'
_exptl_crystal_description prism
_exptl_crystal_F_000 4004
_exptl_crystal_size_max 0.34
_exptl_crystal_size_mid 0.31
_exptl_crystal_size_min 0.25
_refine_diff_density_max 2.961
_refine_diff_density_min -2.616
_refine_diff_density_rms 0.303
_refine_ls_extinction_method none
_refine_ls_goodness_of_fit_ref 1.092
_refine_ls_hydrogen_treatment mixed
_refine_ls_matrix_type full
_refine_ls_number_parameters 658
_refine_ls_number_reflns 13454
_refine_ls_number_restraints 0
_refine_ls_restrained_S_all 1.092
_refine_ls_R_factor_all 0.0691
_refine_ls_R_factor_gt 0.0494
_refine_ls_shift/su_max 0
_refine_ls_shift/su_mean 0
_refine_ls_structure_factor_coef Fsqd
_refine_ls_weighting_details 'calc w==1/[\s^2^(Fo^2^)+(0.0781P)^2^+26.5764P] where P==(Fo^2^+2Fc^2^)/3'
_refine_ls_weighting_scheme calc
_refine_ls_wR_factor_gt 0.1336
_refine_ls_wR_factor_ref 0.1393
_reflns_number_gt 10780
_reflns_number_total 13454
_reflns_threshold_expression >2sigma(I)
_cod_data_source_file b207243b.txt
_cod_data_source_block 6
_cod_original_sg_symbol_H-M 'P 21/c'
_cod_database_code 7050436
_diffrn_standards_decay_corr_max 1.574
_diffrn_standards_decay_corr_min 0.906

loop_
_symmetry_equiv_pos_as_xyz
'x, y, z'
'-x, y+1/2, -z+1/2'
'-x, -y, -z'
'x, -y-1/2, z-1/2'

loop_
_atom_site_label
_atom_site_type_symbol
_atom_site_fract_x
_atom_site_fract_y
_atom_site_fract_z
_atom_site_U_iso_or_equiv
_atom_site_adp_type
_atom_site_occupancy
_atom_site_calc_flag
_atom_site_refinement_flags
_atom_site_disorder_assembly
_atom_site_disorder_group
Mo1 Mo -0.22185(5) 0.40071(3) 0.15900(3) 0.02272(11) Uani 1 d . . .
Mo2 Mo 0.04791(6) 0.48910(3) 0.22927(3) 0.02768(13) Uani 1 d . . .
Mo3 Mo -0.16405(5) 0.40878(3) 0.31927(3) 0.02184(11) Uani 1 d . . .
Mo4 Mo -0.00243(5) 0.31278(3) 0.07577(2) 0.02121(11) Uani 1 d . . .
Mo5 Mo 0.28696(5) 0.40213(3) 0.15668(3) 0.02347(11) Uani 1 d . . .
Mo6 Mo 0.34564(5) 0.41423(2) 0.32254(3) 0.02242(11) Uani 1 d . . .
Mo7 Mo 0.12684(5) 0.33516(3) 0.41483(2) 0.02138(11) Uani 1 d . . .
Mo8 Mo -0.14035(5) 0.23960(3) 0.33593(2) 0.02040(11) Uani 1 d . . .
Mo9 Mo -0.20458(5) 0.23002(3) 0.16475(2) 0.02023(11) Uani 1 d . . .
Mo10 Mo 0.11876(5) 0.18510(2) 0.16149(2) 0.01985(10) Uani 1 d . . .
Mo11 Mo 0.39988(5) 0.27609(2) 0.25069(3) 0.02004(11) Uani 1 d . . .
Mo12 Mo 0.18844(5) 0.19616(2) 0.34741(2) 0.01967(10) Uani 1 d . . .
P1 P 0.06578(13) 0.32379(7) 0.24533(7) 0.0158(3) Uani 1 d . . .
O1 O -0.3551(5) 0.4280(3) 0.1095(3) 0.0379(12) Uani 1 d . . .
O2 O 0.0671(5) 0.5674(2) 0.2264(3) 0.0349(11) Uani 1 d . . .
O3 O -0.2605(5) 0.4430(3) 0.3634(3) 0.0375(12) Uani 1 d . . .
O4 O -0.0244(5) 0.3227(3) -0.0022(2) 0.0324(11) Uani 1 d . . .
O5 O 0.3585(5) 0.4410(3) 0.1039(3) 0.0370(12) Uani 1 d . . .
O6 O 0.4542(5) 0.4614(2) 0.3675(3) 0.0347(11) Uani 1 d . . .
O7 O 0.1618(5) 0.3552(3) 0.4900(2) 0.0339(11) Uani 1 d . . .
O8 O -0.2578(5) 0.2033(3) 0.3675(2) 0.0314(10) Uani 1 d . . .
O9 O -0.3440(5) 0.1896(2) 0.1377(2) 0.0291(10) Uani 1 d . . .
O10 O 0.1669(5) 0.1159(2) 0.1361(2) 0.0275(9) Uani 1 d . . .
O11 O 0.5441(5) 0.2379(3) 0.2535(3) 0.0333(11) Uani 1 d . . .
O12 O 0.2588(5) 0.1323(2) 0.3835(2) 0.0315(10) Uani 1 d . . .
O13 O -0.1115(5) 0.4773(2) 0.1731(2) 0.0287(10) Uani 1 d . . .
O14 O -0.0619(5) 0.4879(2) 0.2984(2) 0.0293(10) Uani 1 d . . .
O15 O -0.2721(5) 0.4169(2) 0.2383(2) 0.0281(10) Uani 1 d . . .
O16 O -0.1067(5) 0.3743(2) 0.1026(2) 0.0277(9) Uani 1 d . . .
O17 O 0.1528(5) 0.4587(2) 0.1729(3) 0.0329(11) Uani 1 d . . .
O18 O 0.1947(5) 0.4655(2) 0.2950(2) 0.0302(10) Uani 1 d . . .
O19 O -0.0035(5) 0.3924(2) 0.3791(2) 0.0282(10) Uani 1 d . . .
O20 O -0.2028(4) 0.3216(2) 0.3215(2) 0.0258(9) Uani 1 d . . .
O21 O -0.2587(4) 0.3128(2) 0.1681(2) 0.0266(9) Uani 1 d . . .
O22 O 0.1582(5) 0.3540(2) 0.1035(2) 0.0278(9) Uani 1 d . . .
O23 O 0.4004(5) 0.4421(2) 0.2373(3) 0.0308(10) Uani 1 d . . .
O24 O 0.2625(4) 0.3744(2) 0.3822(2) 0.0276(9) Uani 1 d . . .
O25 O -0.0414(4) 0.2803(2) 0.4198(2) 0.0223(8) Uani 1 d . . .
O26 O -0.1815(4) 0.2173(2) 0.2512(2) 0.0258(9) Uani 1 d . . .
O27 O -0.1697(4) 0.2571(2) 0.0771(2) 0.0245(9) Uani 1 d . . .
O28 O 0.0843(5) 0.2323(2) 0.0875(2) 0.0266(9) Uani 1 d . . .
O29 O 0.4012(5) 0.3343(2) 0.1811(2) 0.0280(10) Uani 1 d . . .
O30 O 0.4486(4) 0.3440(2) 0.3097(2) 0.0267(9) Uani 1 d . . .
O31 O 0.2080(4) 0.2544(2) 0.4142(2) 0.0263(9) Uani 1 d . . .
O32 O 0.0043(4) 0.1824(2) 0.3533(2) 0.0249(9) Uani 1 d . . .
O33 O -0.0697(4) 0.1691(2) 0.1569(2) 0.0248(9) Uani 1 d . . .
O34 O 0.2770(4) 0.2252(2) 0.1918(2) 0.0246(9) Uani 1 d . . .
O35 O 0.3233(4) 0.2328(2) 0.3130(2) 0.0246(9) Uani 1 d . . .
O36 O 0.1204(4) 0.1626(2) 0.2562(2) 0.0244(9) Uani 1 d . . .
O37 O -0.0260(4) 0.3810(2) 0.2412(2) 0.0231(8) Uani 1 d . . .
O38 O 0.0161(4) 0.2806(2) 0.1883(2) 0.0220(8) Uani 1 d . . .
O39 O 0.2093(4) 0.3447(2) 0.2439(2) 0.0221(8) Uani 1 d . . .
O40 O 0.0605(4) 0.2881(2) 0.3063(2) 0.0225(8) Uani 1 d . . .
N11 N 0.4381(9) 0.1981(5) 0.0259(5) 0.060(2) Uani 1 d . . .
N14 N 0.5285(10) 0.3054(6) -0.0152(6) 0.087(4) Uani 1 d . . .
H14 H 0.5573 0.3396 -0.0289 0.105 Uiso 1 calc R . .
C12 C 0.4187(12) 0.2521(6) 0.0529(5) 0.062(3) Uani 1 d . . .
H12 H 0.3699 0.2524 0.0852 0.074 Uiso 1 calc R . .
C13 C 0.4667(13) 0.3058(6) 0.0353(7) 0.072(3) Uani 1 d . . .
H13 H 0.4583 0.3426 0.057 0.086 Uiso 1 calc R . .
C15 C 0.5435(11) 0.2504(7) -0.0432(6) 0.066(3) Uani 1 d . . .
H15 H 0.586 0.249 -0.0776 0.079 Uiso 1 calc R . .
C16 C 0.4977(10) 0.1980(7) -0.0217(6) 0.067(3) Uani 1 d . . .
H16 H 0.5089 0.1602 -0.0416 0.08 Uiso 1 calc R . .
N21 N 0.5448(11) 0.0739(4) 0.3267(5) 0.070(3) Uani 1 d . . .
H21 H 0.5731 0.0752 0.3665 0.084 Uiso 1 calc R . .
N24 N 0.4553(13) 0.0724(4) 0.2017(5) 0.073(3) Uani 1 d . . .
C22 C 0.4163(11) 0.0575(4) 0.3023(6) 0.055(3) Uani 1 d . . .
H22 H 0.3581 0.0461 0.3287 0.066 Uiso 1 calc R . .
C23 C 0.3742(10) 0.0578(4) 0.2400(6) 0.054(3) Uani 1 d . . .
H23 H 0.286 0.0474 0.2236 0.065 Uiso 1 calc R . .
C25 C 0.5808(16) 0.0852(5) 0.2246(9) 0.084(5) Uani 1 d . . .
H25 H 0.6403 0.0927 0.1977 0.101 Uiso 1 calc R . .
C26 C 0.6234(12) 0.0876(5) 0.2870(9) 0.080(5) Uani 1 d . . .
H26 H 0.7112 0.0993 0.3024 0.096 Uiso 1 calc R . .
N31 N 0.1180(14) 0.5316(6) 0.0198(7) 0.085(3) Uani 1 d . . .
C32 C 0.015(2) 0.5450(7) 0.0468(7) 0.091(5) Uani 1 d . . .
H32 H 0.0224 0.575 0.0783 0.109 Uiso 1 calc R . .
C33 C 0.1024(18) 0.4863(7) -0.0275(8) 0.092(5) Uani 1 d . . .
H33 H 0.1748 0.4771 -0.0465 0.111 Uiso 1 calc R . .
O41 O 0.8073(6) 0.3487(3) 0.4979(3) 0.0406(13) Uani 1 d . . .
O42 O 0.9107(11) 0.0383(4) 0.0970(6) 0.104(4) Uani 1 d . . .
O43 O 0.6371(16) 0.0830(6) 0.4531(5) 0.125(5) Uani 1 d . . .
O44 O 0.6460(9) 0.0362(4) 0.0169(4) 0.073(2) Uani 1 d . . .
O45 O 0.4080(10) 0.0770(4) 0.0720(5) 0.088(3) Uani 1 d . . .

loop_
_atom_site_aniso_label
_atom_site_aniso_U_11
_atom_site_aniso_U_22
_atom_site_aniso_U_33
_atom_site_aniso_U_23
_atom_site_aniso_U_13
_atom_site_aniso_U_12
Mo1 0.0194(2) 0.0230(2) 0.0249(3) 0.00103(19) 0.00180(19) 0.00587(18)
Mo2 0.0289(3) 0.0160(2) 0.0369(3) 0.0006(2) 0.0026(2) 0.00456(19)
Mo3 0.0190(2) 0.0221(2) 0.0254(3) -0.00182(19) 0.00644(19) 0.00508(18)
Mo4 0.0228(2) 0.0230(2) 0.0186(2) 0.00067(18) 0.00597(18) 0.00041(18)
Mo5 0.0205(2) 0.0208(2) 0.0304(3) 0.0033(2) 0.0082(2) -0.00120(18)
Mo6 0.0168(2) 0.0203(2) 0.0297(3) -0.0021(2) 0.00308(19) -0.00154(17)
Mo7 0.0193(2) 0.0255(3) 0.0190(2) -0.00203(19) 0.00239(18) 0.00047(18)
Mo8 0.0167(2) 0.0246(2) 0.0211(2) 0.00056(19) 0.00666(18) -0.00150(17)
Mo9 0.0153(2) 0.0245(2) 0.0208(2) -0.00057(19) 0.00306(17) -0.00156(17)
Mo10 0.0191(2) 0.0176(2) 0.0240(2) -0.00120(18) 0.00703(18) 0.00091(17)
Mo11 0.0133(2) 0.0196(2) 0.0280(3) -0.00021(19) 0.00599(18) 0.00166(16)
Mo12 0.0180(2) 0.0187(2) 0.0222(2) 0.00152(18) 0.00332(18) 0.00243(17)
P1 0.0125(6) 0.0162(6) 0.0189(6) -0.0005(5) 0.0035(5) 0.0013(5)
O1 0.027(2) 0.045(3) 0.039(3) 0.010(2) 0.000(2) 0.010(2)
O2 0.034(3) 0.020(2) 0.050(3) 0.003(2) 0.006(2) 0.0037(19)
O3 0.032(3) 0.044(3) 0.038(3) -0.007(2) 0.011(2) 0.012(2)
O4 0.042(3) 0.037(3) 0.018(2) 0.0001(19) 0.006(2) -0.005(2)
O5 0.031(2) 0.036(3) 0.047(3) 0.009(2) 0.016(2) -0.008(2)
O6 0.027(2) 0.027(2) 0.048(3) -0.008(2) 0.002(2) -0.0046(19)
O7 0.032(2) 0.045(3) 0.024(2) -0.007(2) 0.005(2) -0.001(2)
O8 0.028(2) 0.039(3) 0.029(2) 0.003(2) 0.012(2) -0.001(2)
O9 0.023(2) 0.035(3) 0.029(2) -0.001(2) 0.0027(18) -0.0055(19)
O10 0.029(2) 0.021(2) 0.033(2) -0.0059(18) 0.0076(19) 0.0011(17)
O11 0.018(2) 0.039(3) 0.043(3) 0.002(2) 0.007(2) 0.0074(19)
O12 0.036(3) 0.025(2) 0.033(3) 0.008(2) 0.003(2) 0.0069(19)
O13 0.030(2) 0.024(2) 0.032(2) 0.0045(19) 0.0056(19) 0.0043(18)
O14 0.034(2) 0.021(2) 0.034(3) -0.0001(19) 0.010(2) 0.0041(18)
O15 0.027(2) 0.026(2) 0.030(2) -0.0016(18) 0.0027(19) 0.0060(18)
O16 0.029(2) 0.024(2) 0.031(2) 0.0020(19) 0.0080(19) 0.0025(18)
O17 0.033(3) 0.029(3) 0.036(3) 0.003(2) 0.004(2) 0.003(2)
O18 0.027(2) 0.028(2) 0.034(3) 0.001(2) 0.0018(19) 0.0072(18)
O19 0.024(2) 0.024(2) 0.036(3) 0.0027(19) 0.0039(19) 0.0043(17)
O20 0.020(2) 0.025(2) 0.032(2) 0.0004(18) 0.0044(18) -0.0007(16)
O21 0.023(2) 0.029(2) 0.030(2) -0.0019(19) 0.0094(18) 0.0024(17)
O22 0.023(2) 0.033(2) 0.029(2) -0.0006(19) 0.0076(18) -0.0036(18)
O23 0.030(2) 0.023(2) 0.040(3) 0.001(2) 0.007(2) -0.0084(18)
O24 0.020(2) 0.031(2) 0.031(2) -0.001(2) 0.0040(18) -0.0008(18)
O25 0.0221(19) 0.028(2) 0.0180(19) 0.0009(17) 0.0064(16) 0.0019(17)
O26 0.023(2) 0.033(2) 0.022(2) -0.0014(18) 0.0071(17) -0.0033(18)
O27 0.024(2) 0.027(2) 0.022(2) 0.0011(17) 0.0037(17) -0.0027(17)
O28 0.025(2) 0.027(2) 0.029(2) 0.0017(18) 0.0098(18) 0.0040(17)
O29 0.027(2) 0.024(2) 0.034(3) -0.0002(19) 0.0085(19) 0.0007(17)
O30 0.022(2) 0.025(2) 0.034(2) -0.0005(19) 0.0068(18) 0.0012(17)
O31 0.0195(19) 0.032(2) 0.027(2) -0.0058(19) 0.0023(17) 0.0028(17)
O32 0.022(2) 0.025(2) 0.028(2) 0.0000(18) 0.0049(17) -0.0018(16)
O33 0.023(2) 0.023(2) 0.029(2) 0.0003(18) 0.0083(18) -0.0019(16)
O34 0.022(2) 0.027(2) 0.026(2) -0.0017(18) 0.0076(17) -0.0041(17)
O35 0.024(2) 0.026(2) 0.025(2) -0.0017(17) 0.0075(17) -0.0030(16)
O36 0.023(2) 0.026(2) 0.025(2) -0.0019(17) 0.0058(17) -0.0061(17)
O37 0.0214(19) 0.024(2) 0.024(2) 0.0011(17) 0.0043(16) 0.0014(16)
O38 0.0192(19) 0.022(2) 0.026(2) -0.0004(17) 0.0051(16) 0.0011(15)
O39 0.0158(18) 0.022(2) 0.029(2) 0.0006(17) 0.0040(16) 0.0016(15)
O40 0.0179(18) 0.026(2) 0.023(2) -0.0005(17) 0.0022(16) 0.0024(16)
N11 0.042(4) 0.068(6) 0.064(5) 0.010(5) -0.006(4) -0.011(4)
N14 0.060(6) 0.078(8) 0.121(10) 0.045(7) 0.009(6) -0.027(5)
C12 0.061(6) 0.079(8) 0.044(5) 0.001(5) 0.004(5) -0.012(6)
C13 0.072(8) 0.063(7) 0.088(9) -0.008(6) 0.030(7) -0.009(6)
C15 0.047(5) 0.090(9) 0.065(7) 0.002(6) 0.022(5) -0.003(6)
C16 0.040(5) 0.081(8) 0.078(8) 0.000(6) 0.007(5) -0.003(5)
N21 0.085(7) 0.049(5) 0.066(6) -0.025(4) -0.014(5) 0.027(5)
N24 0.110(9) 0.039(5) 0.073(7) 0.021(4) 0.025(6) 0.025(5)
C22 0.059(6) 0.032(4) 0.080(7) -0.002(4) 0.029(5) 0.015(4)
C23 0.046(5) 0.029(4) 0.084(8) 0.001(4) 0.000(5) 0.010(4)
C25 0.102(11) 0.026(4) 0.149(15) 0.016(7) 0.085(11) 0.000(5)
C26 0.046(6) 0.035(5) 0.156(15) -0.039(7) 0.012(8) -0.003(4)
N31 0.093(9) 0.072(8) 0.088(8) 0.029(7) 0.010(7) -0.008(6)
C32 0.141(15) 0.066(8) 0.064(8) 0.027(7) 0.015(9) -0.002(10)
C33 0.108(12) 0.066(9) 0.108(13) 0.037(9) 0.033(10) 0.026(8)
O41 0.055(3) 0.037(3) 0.038(3) -0.001(2) 0.032(3) 0.005(3)
O42 0.110(8) 0.061(6) 0.120(9) 0.039(6) -0.031(7) -0.017(5)
O43 0.192(13) 0.101(9) 0.073(7) -0.028(6) 0.000(8) 0.036(9)
O44 0.076(5) 0.094(6) 0.051(4) -0.006(4) 0.016(4) -0.035(5)
O45 0.102(7) 0.065(5) 0.107(7) 0.040(5) 0.047(6) 0.035(5)

loop_
_atom_type_symbol
_atom_type_description
_atom_type_scat_dispersion_real
_atom_type_scat_dispersion_imag
_atom_type_scat_source
C C 0.0033 0.0016 'International Tables Vol C Tables 4.2.6.8 and 6.1.1.4'
H H 0 0 'International Tables Vol C Tables 4.2.6.8 and 6.1.1.4'
Mo Mo -1.6832 0.6857 'International Tables Vol C Tables 4.2.6.8 and 6.1.1.4'
N N 0.0061 0.0033 'International Tables Vol C Tables 4.2.6.8 and 6.1.1.4'
O O 0.0106 0.006 'International Tables Vol C Tables 4.2.6.8 and 6.1.1.4'
P P 0.1023 0.0942 'International Tables Vol C Tables 4.2.6.8 and 6.1.1.4'

loop_
_geom_angle_atom_site_label_1
_geom_angle_atom_site_label_2
_geom_angle_atom_site_label_3
_geom_angle
_geom_angle_site_symmetry_1
_geom_angle_site_symmetry_3
_geom_angle_publ_flag
O1 Mo1 O15 101.3(2) . . ?
O1 Mo1 O16 102.1(2) . . ?
O15 Mo1 O16 156.5(2) . . ?
O1 Mo1 O21 104.7(3) . . ?
O15 Mo1 O21 89.7(2) . . ?
O16 Mo1 O21 86.2(2) . . ?
O1 Mo1 O13 100.5(3) . . ?
O15 Mo1 O13 87.1(2) . . ?
O16 Mo1 O13 86.8(2) . . ?
O21 Mo1 O13 154.7(2) . . ?
O1 Mo1 O37 168.8(2) . . ?
O15 Mo1 O37 72.13(17) . . ?
O16 Mo1 O37 84.48(18) . . ?
O21 Mo1 O37 84.60(18) . . ?
O13 Mo1 O37 70.54(17) . . ?
O2 Mo2 O13 101.7(2) . . ?
O2 Mo2 O17 103.6(3) . . ?
O13 Mo2 O17 93.3(2) . . ?
O2 Mo2 O18 101.9(2) . . ?
O13 Mo2 O18 155.8(2) . . ?
O17 Mo2 O18 86.3(2) . . ?
O2 Mo2 O14 97.1(2) . . ?
O13 Mo2 O14 87.2(2) . . ?
O17 Mo2 O14 158.8(2) . . ?
O18 Mo2 O14 84.7(2) . . ?
O2 Mo2 O37 167.4(2) . . ?
O13 Mo2 O37 72.22(18) . . ?
O17 Mo2 O37 88.02(19) . . ?
O18 Mo2 O37 83.54(18) . . ?
O14 Mo2 O37 71.90(17) . . ?
O3 Mo3 O15 100.9(2) . . ?
O3 Mo3 O20 105.6(3) . . ?
O15 Mo3 O20 91.4(2) . . ?
O3 Mo3 O19 102.1(2) . . ?
O15 Mo3 O19 156.3(2) . . ?
O20 Mo3 O19 87.7(2) . . ?
O3 Mo3 O14 98.0(3) . . ?
O15 Mo3 O14 87.3(2) . . ?
O20 Mo3 O14 156.14(19) . . ?
O19 Mo3 O14 84.1(2) . . ?
O3 Mo3 O37 167.0(2) . . ?
O15 Mo3 O37 72.15(18) . . ?
O20 Mo3 O37 85.89(18) . . ?
O19 Mo3 O37 84.17(18) . . ?
O14 Mo3 O37 71.03(17) . . ?
O4 Mo4 O16 104.4(2) . . ?
O4 Mo4 O22 102.3(2) . . ?
O16 Mo4 O22 94.8(2) . . ?
O4 Mo4 O28 102.6(2) . . ?
O16 Mo4 O28 150.2(2) . . ?
O22 Mo4 O28 91.4(2) . . ?
O4 Mo4 O27 97.3(2) . . ?
O16 Mo4 O27 83.3(2) . . ?
O22 Mo4 O27 160.1(2) . . ?
O28 Mo4 O27 81.08(19) . . ?
O4 Mo4 O38 170.8(2) . . ?
O16 Mo4 O38 80.39(18) . . ?
O22 Mo4 O38 84.82(18) . . ?
O28 Mo4 O38 71.15(17) . . ?
O27 Mo4 O38 75.30(16) . . ?
O5 Mo5 O29 104.5(2) . . ?
O5 Mo5 O22 101.0(2) . . ?
O29 Mo5 O22 94.4(2) . . ?
O5 Mo5 O17 103.2(3) . . ?
O29 Mo5 O17 150.2(2) . . ?
O22 Mo5 O17 91.0(2) . . ?
O5 Mo5 O23 97.2(2) . . ?
O29 Mo5 O23 82.0(2) . . ?
O22 Mo5 O23 161.7(2) . . ?
O17 Mo5 O23 83.8(2) . . ?
O5 Mo5 O39 172.7(2) . . ?
O29 Mo5 O39 70.90(18) . . ?
O22 Mo5 O39 85.12(18) . . ?
O17 Mo5 O39 80.46(19) . . ?
O23 Mo5 O39 76.73(17) . . ?
O6 Mo6 O24 101.7(3) . . ?
O6 Mo6 O30 103.9(2) . . ?
O24 Mo6 O30 94.3(2) . . ?
O6 Mo6 O18 104.3(2) . . ?
O24 Mo6 O18 92.1(2) . . ?
O30 Mo6 O18 149.0(2) . . ?
O6 Mo6 O23 95.1(2) . . ?
O24 Mo6 O23 163.2(2) . . ?
O30 Mo6 O23 81.5(2) . . ?
O18 Mo6 O23 83.7(2) . . ?
O6 Mo6 O39 170.9(2) . . ?
O24 Mo6 O39 86.43(18) . . ?
O30 Mo6 O39 71.19(17) . . ?
O18 Mo6 O39 79.03(18) . . ?
O23 Mo6 O39 76.76(17) . . ?
O7 Mo7 O24 102.5(2) . . ?
O7 Mo7 O19 104.4(2) . . ?
O24 Mo7 O19 93.9(2) . . ?
O7 Mo7 O31 102.9(2) . . ?
O24 Mo7 O31 93.0(2) . . ?
O19 Mo7 O31 149.7(2) . . ?
O7 Mo7 O25 97.1(2) . . ?
O24 Mo7 O25 160.36(19) . . ?
O19 Mo7 O25 82.07(19) . . ?
O31 Mo7 O25 81.63(19) . . ?
O8 Mo8 O20 104.8(2) . . ?
O8 Mo8 O26 103.6(2) . . ?
O20 Mo8 O26 93.8(2) . . ?
O8 Mo8 O32 101.9(2) . . ?
O20 Mo8 O32 149.78(19) . . ?
O26 Mo8 O32 93.3(2) . . ?
O8 Mo8 O25 95.9(2) . . ?
O20 Mo8 O25 81.52(19) . . ?
O26 Mo8 O25 160.48(18) . . ?
O32 Mo8 O25 82.09(19) . . ?
O8 Mo8 O40 169.9(2) . . ?
O20 Mo8 O40 80.61(17) . . ?
O26 Mo8 O40 84.18(17) . . ?
O32 Mo8 O40 70.94(17) . . ?
O25 Mo8 O40 76.38(16) . . ?
O9 Mo9 O21 105.4(2) . . ?
O9 Mo9 O26 102.7(2) . . ?
O21 Mo9 O26 94.7(2) . . ?
O9 Mo9 O33 101.2(2) . . ?
O21 Mo9 O33 150.5(2) . . ?
O26 Mo9 O33 91.7(2) . . ?
O9 Mo9 O27 95.7(2) . . ?
O21 Mo9 O27 82.7(2) . . ?
O26 Mo9 O27 161.48(19) . . ?
O33 Mo9 O27 82.09(19) . . ?
O9 Mo9 O38 169.5(2) . . ?
O21 Mo9 O38 80.81(17) . . ?
O26 Mo9 O38 84.99(17) . . ?
O33 Mo9 O38 71.08(17) . . ?
O27 Mo9 O38 76.49(16) . . ?
O10 Mo10 O34 103.8(2) . . ?
O10 Mo10 O28 102.2(2) . . ?
O34 Mo10 O28 94.0(2) . . ?
O10 Mo10 O33 100.0(2) . . ?
O34 Mo10 O33 153.9(2) . . ?
O28 Mo10 O33 91.3(2) . . ?
O10 Mo10 O36 99.7(2) . . ?
O34 Mo10 O36 84.70(19) . . ?
O28 Mo10 O36 157.67(19) . . ?
O33 Mo10 O36 80.84(19) . . ?
O10 Mo10 O38 171.07(19) . . ?
O34 Mo10 O38 84.84(18) . . ?
O28 Mo10 O38 74.38(18) . . ?
O33 Mo10 O38 72.06(17) . . ?
O36 Mo10 O38 83.31(17) . . ?
O11 Mo11 O35 102.0(2) . . ?
O11 Mo11 O30 103.0(2) . . ?
O35 Mo11 O30 89.0(2) . . ?
O11 Mo11 O34 101.9(2) . . ?
O35 Mo11 O34 84.18(19) . . ?
O30 Mo11 O34 155.09(19) . . ?
O11 Mo11 O29 102.0(2) . . ?
O35 Mo11 O29 155.7(2) . . ?
O30 Mo11 O29 89.9(2) . . ?
O34 Mo11 O29 86.7(2) . . ?
O11 Mo11 O39 171.7(2) . . ?
O35 Mo11 O39 84.84(18) . . ?
O30 Mo11 O39 72.05(17) . . ?
O34 Mo11 O39 83.46(17) . . ?
O29 Mo11 O39 71.73(18) . . ?
O12 Mo12 O35 104.4(2) . . ?
O12 Mo12 O31 101.6(2) . . ?
O35 Mo12 O31 92.9(2) . . ?
O12 Mo12 O32 100.6(2) . . ?
O35 Mo12 O32 153.4(2) . . ?
O31 Mo12 O32 90.9(2) . . ?
O12 Mo12 O36 101.7(2) . . ?
O35 Mo12 O36 84.52(19) . . ?
O31 Mo12 O36 156.4(2) . . ?
O32 Mo12 O36 81.58(19) . . ?
O12 Mo12 O40 170.8(2) . . ?
O35 Mo12 O40 84.13(18) . . ?
O31 Mo12 O40 74.01(18) . . ?
O32 Mo12 O40 71.66(17) . . ?
O36 Mo12 O40 82.39(17) . . ?
O37 P1 O39 109.9(2) . . ?
O37 P1 O40 109.2(2) . . ?
O39 P1 O40 110.2(2) . . ?
O37 P1 O38 108.7(2) . . ?
O39 P1 O38 109.3(2) . . ?
O40 P1 O38 109.5(3) . . ?
Mo2 O13 Mo1 128.1(3) . . ?
Mo2 O14 Mo3 122.5(2) . . ?
Mo3 O15 Mo1 127.5(2) . . ?
Mo4 O16 Mo1 149.2(3) . . ?
Mo2 O17 Mo5 148.4(3) . . ?
Mo6 O18 Mo2 149.0(3) . . ?
Mo7 O19 Mo3 148.4(3) . . ?
Mo8 O20 Mo3 148.6(3) . . ?
Mo9 O21 Mo1 148.9(3) . . ?
Mo4 O22 Mo5 158.3(3) . . ?
Mo5 O23 Mo6 115.0(2) . . ?
Mo7 O24 Mo6 157.9(3) . . ?
Mo7 O25 Mo8 117.0(2) . . ?
Mo9 O26 Mo8 156.1(3) . . ?
Mo9 O27 Mo4 116.6(2) . . ?
Mo10 O28 Mo4 127.0(3) . . ?
Mo5 O29 Mo11 128.1(3) . . ?
Mo6 O30 Mo11 127.8(2) . . ?
Mo12 O31 Mo7 127.8(3) . . ?
Mo8 O32 Mo12 128.2(2) . . ?
Mo9 O33 Mo10 126.5(2) . . ?
Mo10 O34 Mo11 155.6(3) . . ?
Mo12 O35 Mo11 156.2(3) . . ?
Mo12 O36 Mo10 141.6(2) . . ?
P1 O37 Mo1 125.8(3) . . ?
P1 O37 Mo2 124.1(2) . . ?
Mo1 O37 Mo2 89.16(15) . . ?
P1 O37 Mo3 124.9(3) . . ?
Mo1 O37 Mo3 88.20(14) . . ?
Mo2 O37 Mo3 94.03(16) . . ?
P1 O38 Mo10 127.1(2) . . ?
P1 O38 Mo9 125.4(2) . . ?
Mo10 O38 Mo9 89.89(15) . . ?
P1 O38 Mo4 124.6(2) . . ?
Mo10 O38 Mo4 87.41(14) . . ?
Mo9 O38 Mo4 90.84(14) . . ?
P1 O39 Mo11 125.4(2) . . ?
P1 O39 Mo6 125.0(3) . . ?
Mo11 O39 Mo6 88.80(14) . . ?
P1 O39 Mo5 126.3(2) . . ?
Mo11 O39 Mo5 88.99(14) . . ?
Mo6 O39 Mo5 90.73(14) . . ?
P1 O40 Mo12 128.0(2) . . ?
P1 O40 Mo8 126.2(2) . . ?
Mo12 O40 Mo8 88.83(15) . . ?
C16 N11 C12 119.1(11) . . ?
C15 N14 C13 118.5(10) . . ?
C15 N14 H14 120.8 . . ?
C13 N14 H14 120.8 . . ?
N11 C12 C13 122.1(12) . . ?
N11 C12 H12 119 . . ?
C13 C12 H12 119 . . ?
C12 C13 N14 118.4(12) . . ?
C12 C13 H13 120.8 . . ?
N14 C13 H13 120.8 . . ?
C16 C15 N14 120.1(11) . . ?
C16 C15 H15 119.9 . . ?
N14 C15 H15 119.9 . . ?
N11 C16 C15 121.7(13) . . ?
N11 C16 H16 119.2 . . ?
C15 C16 H16 119.2 . . ?
C26 N21 C22 117.3(11) . . ?
C26 N21 H21 121.4 . . ?
C22 N21 H21 121.4 . . ?
C23 N24 C25 119.5(12) . . ?
C23 C22 N21 119.8(11) . . ?
C23 C22 H22 120.1 . . ?
N21 C22 H22 120.1 . . ?
N24 C23 C22 121.1(10) . . ?
N24 C23 H23 119.4 . . ?
C22 C23 H23 119.4 . . ?
N24 C25 C26 120.0(12) . . ?
N24 C25 H25 120 . . ?
C26 C25 H25 120 . . ?
N21 C26 C25 122.0(11) . . ?
N21 C26 H26 119 . . ?
C25 C26 H26 119 . . ?
C32 N31 C33 118.8(14) . . ?
N31 C32 C33 118.5(16) . 3_565 ?
N31 C32 H32 120.7 . . ?
C33 C32 H32 120.7 3_565 . ?
C32 C33 N31 122.6(16) 3_565 . ?
C32 C33 H33 118.7 3_565 . ?
N31 C33 H33 118.7 . . ?

loop_
_geom_bond_atom_site_label_1
_geom_bond_atom_site_label_2
_geom_bond_distance
_geom_bond_site_symmetry_2
_geom_bond_publ_flag
Mo1 O1 1.673(5) . ?
Mo1 O15 1.915(5) . ?
Mo1 O16 1.928(5) . ?
Mo1 O21 1.933(5) . ?
Mo1 O13 1.976(5) . ?
Mo1 O37 2.457(4) . ?
Mo2 O2 1.687(5) . ?
Mo2 O13 1.860(5) . ?
Mo2 O17 1.881(5) . ?
Mo2 O18 1.934(5) . ?
Mo2 O14 2.029(5) . ?
Mo2 O37 2.458(5) . ?
Mo3 O3 1.661(5) . ?
Mo3 O15 1.903(5) . ?
Mo3 O20 1.906(5) . ?
Mo3 O19 1.924(5) . ?
Mo3 O14 2.077(5) . ?
Mo3 O37 2.464(4) . ?
Mo4 O4 1.679(5) . ?
Mo4 O16 1.849(5) . ?
Mo4 O22 1.857(5) . ?
Mo4 O28 1.928(5) . ?
Mo4 O27 2.082(4) . ?
Mo4 O38 2.512(5) . ?
Mo5 O5 1.683(5) . ?
Mo5 O29 1.873(5) . ?
Mo5 O22 1.886(5) . ?
Mo5 O17 1.904(5) . ?
Mo5 O23 2.095(5) . ?
Mo5 O39 2.501(5) . ?
Mo6 O6 1.672(5) . ?
Mo6 O24 1.875(5) . ?
Mo6 O30 1.880(5) . ?
Mo6 O18 1.893(5) . ?
Mo6 O23 2.113(5) . ?
Mo6 O39 2.485(4) . ?
Mo7 O7 1.662(5) . ?
Mo7 O24 1.863(5) . ?
Mo7 O19 1.866(5) . ?
Mo7 O31 1.913(5) . ?
Mo7 O25 2.095(4) . ?
Mo8 O8 1.674(5) . ?
Mo8 O20 1.870(5) . ?
Mo8 O26 1.871(5) . ?
Mo8 O32 1.898(5) . ?
Mo8 O25 2.101(4) . ?
Mo8 O40 2.480(4) . ?
Mo9 O9 1.673(5) . ?
Mo9 O21 1.856(5) . ?
Mo9 O26 1.868(5) . ?
Mo9 O33 1.923(5) . ?
Mo9 O27 2.080(5) . ?
Mo9 O38 2.461(4) . ?
Mo10 O10 1.682(5) . ?
Mo10 O34 1.837(4) . ?
Mo10 O28 1.874(5) . ?
Mo10 O33 1.933(4) . ?
Mo10 O36 2.107(5) . ?
Mo10 O38 2.412(4) . ?
Mo11 O11 1.671(5) . ?
Mo11 O35 1.917(5) . ?
Mo11 O30 1.937(5) . ?
Mo11 O34 1.948(5) . ?
Mo11 O29 1.958(5) . ?
Mo11 O39 2.414(4) . ?
Mo12 O12 1.668(5) . ?
Mo12 O35 1.853(4) . ?
Mo12 O31 1.893(5) . ?
Mo12 O32 1.925(4) . ?
Mo12 O36 2.101(5) . ?
Mo12 O40 2.433(4) . ?
P1 O37 1.530(5) . ?
P1 O39 1.534(4) . ?
P1 O40 1.537(5) . ?
P1 O38 1.551(5) . ?
N11 C16 1.292(15) . ?
N11 C12 1.324(16) . ?
N14 C15 1.344(18) . ?
N14 C13 1.361(17) . ?
N14 H14 0.86 . ?
C12 C13 1.330(17) . ?
C12 H12 0.93 . ?
C13 H13 0.93 . ?
C15 C16 1.329(18) . ?
C15 H15 0.93 . ?
C16 H16 0.93 . ?
N21 C26 1.312(19) . ?
N21 C22 1.364(15) . ?
N21 H21 0.86 . ?
N24 C23 1.311(15) . ?
N24 C25 1.312(19) . ?
C22 C23 1.341(16) . ?
C22 H22 0.93 . ?
C23 H23 0.93 . ?
C25 C26 1.34(2) . ?
C25 H25 0.93 . ?
C26 H26 0.93 . ?
N31 C32 1.32(2) . ?
N31 C33 1.40(2) . ?
C32 C33 1.37(2) 3_565 ?
C32 H32 0.93 . ?
C33 C32 1.37(2) 3_565 ?
C33 H33 0.93 . ?

loop_
_geom_hbond_atom_site_label_D
_geom_hbond_atom_site_label_H
_geom_hbond_atom_site_label_A
_geom_hbond_distance_DH
_geom_hbond_distance_HA
_geom_hbond_distance_DA
_geom_hbond_angle_DHA
_geom_hbond_site_symmetry_A
N14 H14 O43 0.86 1.91 2.767(15) 171.3 4_565
N21 H21 O43 0.86 1.88 2.739(15) 176.8 .

loop_
_geom_torsion_atom_site_label_1
_geom_torsion_atom_site_label_2
_geom_torsion_atom_site_label_3
_geom_torsion_atom_site_label_4
_geom_torsion
_geom_torsion_site_symmetry_1
_geom_torsion_site_symmetry_2
_geom_torsion_site_symmetry_3
_geom_torsion_site_symmetry_4
_geom_torsion_publ_flag
O2 Mo2 O13 Mo1 -168.8(3) . . . . ?
O17 Mo2 O13 Mo1 86.6(3) . . . . ?
O18 Mo2 O13 Mo1 -1.8(7) . . . . ?
O14 Mo2 O13 Mo1 -72.2(3) . . . . ?
O37 Mo2 O13 Mo1 -0.3(3) . . . . ?
O1 Mo1 O13 Mo2 173.3(3) . . . . ?
O15 Mo1 O13 Mo2 72.3(3) . . . . ?
O16 Mo1 O13 Mo2 -85.0(3) . . . . ?
O21 Mo1 O13 Mo2 -10.8(7) . . . . ?
O37 Mo1 O13 Mo2 0.3(3) . . . . ?
O2 Mo2 O14 Mo3 166.8(3) . . . . ?
O13 Mo2 O14 Mo3 65.3(3) . . . . ?
O17 Mo2 O14 Mo3 -26.6(8) . . . . ?
O18 Mo2 O14 Mo3 -91.9(3) . . . . ?
O37 Mo2 O14 Mo3 -6.9(2) . . . . ?
O3 Mo3 O14 Mo2 -165.7(3) . . . . ?
O15 Mo3 O14 Mo2 -65.1(3) . . . . ?
O20 Mo3 O14 Mo2 22.3(7) . . . . ?
O19 Mo3 O14 Mo2 92.8(3) . . . . ?
O37 Mo3 O14 Mo2 7.0(2) . . . . ?
O3 Mo3 O15 Mo1 169.5(3) . . . . ?
O20 Mo3 O15 Mo1 -84.3(3) . . . . ?
O19 Mo3 O15 Mo1 3.2(7) . . . . ?
O14 Mo3 O15 Mo1 71.8(3) . . . . ?
O37 Mo3 O15 Mo1 0.9(3) . . . . ?
O1 Mo1 O15 Mo3 -171.5(3) . . . . ?
O16 Mo1 O15 Mo3 4.0(7) . . . . ?
O21 Mo1 O15 Mo3 83.5(3) . . . . ?
O13 Mo1 O15 Mo3 -71.4(3) . . . . ?
O37 Mo1 O15 Mo3 -0.9(3) . . . . ?
O4 Mo4 O16 Mo1 144.5(5) . . . . ?
O22 Mo4 O16 Mo1 -111.4(6) . . . . ?
O28 Mo4 O16 Mo1 -10.1(9) . . . . ?
O27 Mo4 O16 Mo1 48.7(5) . . . . ?
O38 Mo4 O16 Mo1 -27.5(5) . . . . ?
O1 Mo1 O16 Mo4 -128.1(6) . . . . ?
O15 Mo1 O16 Mo4 56.4(9) . . . . ?
O21 Mo1 O16 Mo4 -23.9(6) . . . . ?
O13 Mo1 O16 Mo4 131.8(6) . . . . ?
O37 Mo1 O16 Mo4 61.1(6) . . . . ?
O2 Mo2 O17 Mo5 130.4(6) . . . . ?
O13 Mo2 O17 Mo5 -126.7(6) . . . . ?
O18 Mo2 O17 Mo5 29.0(6) . . . . ?
O14 Mo2 O17 Mo5 -36.0(10) . . . . ?
O37 Mo2 O17 Mo5 -54.7(6) . . . . ?
O5 Mo5 O17 Mo2 -150.9(6) . . . . ?
O29 Mo5 O17 Mo2 6.8(9) . . . . ?
O22 Mo5 O17 Mo2 107.5(6) . . . . ?
O23 Mo5 O17 Mo2 -54.9(6) . . . . ?
O39 Mo5 O17 Mo2 22.7(6) . . . . ?
O6 Mo6 O18 Mo2 143.3(6) . . . . ?
O24 Mo6 O18 Mo2 -114.0(6) . . . . ?
O30 Mo6 O18 Mo2 -12.0(9) . . . . ?
O23 Mo6 O18 Mo2 49.7(6) . . . . ?
O39 Mo6 O18 Mo2 -28.0(5) . . . . ?
O2 Mo2 O18 Mo6 -128.8(6) . . . . ?
O13 Mo2 O18 Mo6 64.2(9) . . . . ?
O17 Mo2 O18 Mo6 -25.6(6) . . . . ?
O14 Mo2 O18 Mo6 135.1(6) . . . . ?
O37 Mo2 O18 Mo6 62.8(6) . . . . ?
O7 Mo7 O19 Mo3 -143.3(5) . . . . ?
O24 Mo7 O19 Mo3 112.7(5) . . . . ?
O31 Mo7 O19 Mo3 10.1(8) . . . . ?
O25 Mo7 O19 Mo3 -48.0(5) . . . . ?
O3 Mo3 O19 Mo7 128.6(6) . . . . ?
O15 Mo3 O19 Mo7 -65.1(8) . . . . ?
O20 Mo3 O19 Mo7 23.2(5) . . . . ?
O14 Mo3 O19 Mo7 -134.4(6) . . . . ?
O37 Mo3 O19 Mo7 -62.9(5) . . . . ?
O8 Mo8 O20 Mo3 144.7(5) . . . . ?
O26 Mo8 O20 Mo3 -110.1(5) . . . . ?
O32 Mo8 O20 Mo3 -7.0(8) . . . . ?
O25 Mo8 O20 Mo3 50.9(5) . . . . ?
O40 Mo8 O20 Mo3 -26.6(5) . . . . ?
O3 Mo3 O20 Mo8 -127.4(5) . . . . ?
O15 Mo3 O20 Mo8 130.9(5) . . . . ?
O19 Mo3 O20 Mo8 -25.4(5) . . . . ?
O14 Mo3 O20 Mo8 44.4(9) . . . . ?
O37 Mo3 O20 Mo8 58.9(5) . . . . ?
O9 Mo9 O21 Mo1 -144.7(5) . . . . ?
O26 Mo9 O21 Mo1 110.8(5) . . . . ?
O33 Mo9 O21 Mo1 8.8(8) . . . . ?
O27 Mo9 O21 Mo1 -50.8(5) . . . . ?
O38 Mo9 O21 Mo1 26.6(5) . . . . ?
O1 Mo1 O21 Mo9 126.9(5) . . . . ?
O15 Mo1 O21 Mo9 -131.5(5) . . . . ?
O16 Mo1 O21 Mo9 25.4(5) . . . . ?
O13 Mo1 O21 Mo9 -48.9(8) . . . . ?
O37 Mo1 O21 Mo9 -59.4(5) . . . . ?
O4 Mo4 O22 Mo5 145.8(8) . . . . ?
O16 Mo4 O22 Mo5 39.8(8) . . . . ?
O28 Mo4 O22 Mo5 -111.0(8) . . . . ?
O27 Mo4 O22 Mo5 -43.7(12) . . . . ?
O38 Mo4 O22 Mo5 -40.0(8) . . . . ?
O5 Mo5 O22 Mo4 -145.7(8) . . . . ?
O29 Mo5 O22 Mo4 108.6(8) . . . . ?
O17 Mo5 O22 Mo4 -42.1(8) . . . . ?
O23 Mo5 O22 Mo4 30.8(13) . . . . ?
O39 Mo5 O22 Mo4 38.3(8) . . . . ?
O5 Mo5 O23 Mo6 176.4(3) . . . . ?
O29 Mo5 O23 Mo6 -79.9(3) . . . . ?
O22 Mo5 O23 Mo6 -0.2(8) . . . . ?
O17 Mo5 O23 Mo6 73.9(3) . . . . ?
O39 Mo5 O23 Mo6 -7.8(2) . . . . ?
O6 Mo6 O23 Mo5 -176.3(3) . . . . ?
O24 Mo6 O23 Mo5 3.9(9) . . . . ?
O30 Mo6 O23 Mo5 80.4(3) . . . . ?
O18 Mo6 O23 Mo5 -72.4(3) . . . . ?
O39 Mo6 O23 Mo5 7.8(2) . . . . ?
O7 Mo7 O24 Mo6 -149.8(8) . . . . ?
O19 Mo7 O24 Mo6 -44.1(8) . . . . ?
O31 Mo7 O24 Mo6 106.3(8) . . . . ?
O25 Mo7 O24 Mo6 33.0(12) . . . . ?
O6 Mo6 O24 Mo7 149.4(8) . . . . ?
O30 Mo6 O24 Mo7 -105.4(8) . . . . ?
O18 Mo6 O24 Mo7 44.3(8) . . . . ?
O23 Mo6 O24 Mo7 -30.8(13) . . . . ?
O39 Mo6 O24 Mo7 -34.6(8) . . . . ?
O7 Mo7 O25 Mo8 179.3(3) . . . . ?
O24 Mo7 O25 Mo8 -3.5(7) . . . . ?
O19 Mo7 O25 Mo8 75.7(3) . . . . ?
O31 Mo7 O25 Mo8 -78.6(2) . . . . ?
O8 Mo8 O25 Mo7 179.6(3) . . . . ?
O20 Mo8 O25 Mo7 -76.3(2) . . . . ?
O26 Mo8 O25 Mo7 0.9(7) . . . . ?
O32 Mo8 O25 Mo7 78.3(2) . . . . ?
O40 Mo8 O25 Mo7 6.1(2) . . . . ?
O9 Mo9 O26 Mo8 -139.0(7) . . . . ?
O21 Mo9 O26 Mo8 -32.0(7) . . . . ?
O33 Mo9 O26 Mo8 119.2(7) . . . . ?
O27 Mo9 O26 Mo8 49.2(11) . . . . ?
O38 Mo9 O26 Mo8 48.3(7) . . . . ?
O8 Mo8 O26 Mo9 138.6(7) . . . . ?
O20 Mo8 O26 Mo9 32.3(7) . . . . ?
O32 Mo8 O26 Mo9 -118.3(7) . . . . ?
O25 Mo8 O26 Mo9 -42.8(11) . . . . ?
O40 Mo8 O26 Mo9 -47.8(7) . . . . ?
O9 Mo9 O27 Mo4 179.4(3) . . . . ?
O21 Mo9 O27 Mo4 74.5(3) . . . . ?
O26 Mo9 O27 Mo4 -8.7(8) . . . . ?
O33 Mo9 O27 Mo4 -80.1(2) . . . . ?
O38 Mo9 O27 Mo4 -7.7(2) . . . . ?
O4 Mo4 O27 Mo9 -177.9(3) . . . . ?
O16 Mo4 O27 Mo9 -74.2(3) . . . . ?
O22 Mo4 O27 Mo9 11.4(7) . . . . ?
O28 Mo4 O27 Mo9 80.4(3) . . . . ?
O38 Mo4 O27 Mo9 7.6(2) . . . . ?
O10 Mo10 O28 Mo4 169.3(3) . . . . ?
O34 Mo10 O28 Mo4 -85.7(3) . . . . ?
O33 Mo10 O28 Mo4 68.8(3) . . . . ?
O36 Mo10 O28 Mo4 0.2(7) . . . . ?
O38 Mo10 O28 Mo4 -2.2(3) . . . . ?
O4 Mo4 O28 Mo10 -170.9(3) . . . . ?
O16 Mo4 O28 Mo10 -16.0(6) . . . . ?
O22 Mo4 O28 Mo10 86.2(3) . . . . ?
O27 Mo4 O28 Mo10 -75.3(3) . . . . ?
O38 Mo4 O28 Mo10 2.1(3) . . . . ?
O5 Mo5 O29 Mo11 169.1(3) . . . . ?
O22 Mo5 O29 Mo11 -88.3(3) . . . . ?
O17 Mo5 O29 Mo11 11.5(6) . . . . ?
O23 Mo5 O29 Mo11 73.7(3) . . . . ?
O39 Mo5 O29 Mo11 -5.0(3) . . . . ?
O11 Mo11 O29 Mo5 -169.2(3) . . . . ?
O35 Mo11 O29 Mo5 21.4(7) . . . . ?
O30 Mo11 O29 Mo5 -66.0(3) . . . . ?
O34 Mo11 O29 Mo5 89.4(3) . . . . ?
O39 Mo11 O29 Mo5 5.1(3) . . . . ?
O6 Mo6 O30 Mo11 -168.4(3) . . . . ?
O24 Mo6 O30 Mo11 88.4(3) . . . . ?
O18 Mo6 O30 Mo11 -13.1(6) . . . . ?
O23 Mo6 O30 Mo11 -75.2(3) . . . . ?
O39 Mo6 O30 Mo11 3.6(3) . . . . ?
O11 Mo11 O30 Mo6 169.3(3) . . . . ?
O35 Mo11 O30 Mo6 -88.6(3) . . . . ?
O34 Mo11 O30 Mo6 -14.7(7) . . . . ?
O29 Mo11 O30 Mo6 67.1(3) . . . . ?
O39 Mo11 O30 Mo6 -3.7(3) . . . . ?
O12 Mo12 O31 Mo7 -168.7(3) . . . . ?
O35 Mo12 O31 Mo7 86.0(3) . . . . ?
O32 Mo12 O31 Mo7 -67.7(3) . . . . ?
O36 Mo12 O31 Mo7 3.1(7) . . . . ?
O40 Mo12 O31 Mo7 2.9(3) . . . . ?
O7 Mo7 O31 Mo12 169.8(3) . . . . ?
O24 Mo7 O31 Mo12 -86.7(3) . . . . ?
O19 Mo7 O31 Mo12 16.2(6) . . . . ?
O25 Mo7 O31 Mo12 74.3(3) . . . . ?
O8 Mo8 O32 Mo12 -166.5(3) . . . . ?
O20 Mo8 O32 Mo12 -14.4(6) . . . . ?
O26 Mo8 O32 Mo12 88.8(3) . . . . ?
O25 Mo8 O32 Mo12 -72.1(3) . . . . ?
O40 Mo8 O32 Mo12 6.1(3) . . . . ?
O12 Mo12 O32 Mo8 168.6(3) . . . . ?
O35 Mo12 O32 Mo8 -31.7(6) . . . . ?
O31 Mo12 O32 Mo8 66.6(3) . . . . ?
O36 Mo12 O32 Mo8 -90.9(3) . . . . ?
O40 Mo12 O32 Mo8 -6.2(3) . . . . ?
O9 Mo9 O33 Mo10 165.7(3) . . . . ?
O21 Mo9 O33 Mo10 11.7(6) . . . . ?
O26 Mo9 O33 Mo10 -91.0(3) . . . . ?
O27 Mo9 O33 Mo10 71.4(3) . . . . ?
O38 Mo9 O33 Mo10 -6.9(3) . . . . ?
O34 Mo10 O33 Mo9 35.8(6) . . . . ?
O28 Mo10 O33 Mo9 -66.1(3) . . . . ?
O36 Mo10 O33 Mo9 92.9(3) . . . . ?
O38 Mo10 O33 Mo9 7.0(3) . . . . ?
O28 Mo10 O34 Mo11 118.3(7) . . . . ?
O33 Mo10 O34 Mo11 17.1(10) . . . . ?
O36 Mo10 O34 Mo11 -39.3(7) . . . . ?
O38 Mo10 O34 Mo11 44.4(7) . . . . ?
O11 Mo11 O34 Mo10 139.1(7) . . . . ?
O35 Mo11 O34 Mo10 38.0(7) . . . . ?
O30 Mo11 O34 Mo10 -36.9(10) . . . . ?
O29 Mo11 O34 Mo10 -119.4(7) . . . . ?
O39 Mo11 O34 Mo10 -47.4(7) . . . . ?
O12 Mo12 O35 Mo11 140.9(7) . . . . ?
O31 Mo12 O35 Mo11 -116.3(7) . . . . ?
O32 Mo12 O35 Mo11 -18.4(10) . . . . ?
O36 Mo12 O35 Mo11 40.2(7) . . . . ?
O40 Mo12 O35 Mo11 -42.7(7) . . . . ?
O11 Mo11 O35 Mo12 -139.8(7) . . . . ?
O30 Mo11 O35 Mo12 117.2(7) . . . . ?
O34 Mo11 O35 Mo12 -38.8(7) . . . . ?
O29 Mo11 O35 Mo12 29.6(10) . . . . ?
O39 Mo11 O35 Mo12 45.1(7) . . . . ?
O12 Mo12 O36 Mo10 -132.6(4) . . . . ?
O35 Mo12 O36 Mo10 -29.0(4) . . . . ?
O31 Mo12 O36 Mo10 55.6(7) . . . . ?
O32 Mo12 O36 Mo10 128.3(4) . . . . ?
O40 Mo12 O36 Mo10 55.8(4) . . . . ?
O10 Mo10 O36 Mo12 132.2(4) . . . . ?
O34 Mo10 O36 Mo12 29.1(4) . . . . ?
O28 Mo10 O36 Mo12 -58.6(7) . . . . ?
O33 Mo10 O36 Mo12 -129.1(4) . . . . ?
O38 Mo10 O36 Mo12 -56.3(4) . . . . ?
O39 P1 O37 Mo1 120.4(3) . . . . ?
O40 P1 O37 Mo1 -118.6(3) . . . . ?
O38 P1 O37 Mo1 0.8(4) . . . . ?
O39 P1 O37 Mo2 2.6(4) . . . . ?
O40 P1 O37 Mo2 123.6(3) . . . . ?
O38 P1 O37 Mo2 -117.0(3) . . . . ?
O39 P1 O37 Mo3 -122.5(3) . . . . ?
O40 P1 O37 Mo3 -1.5(4) . . . . ?
O38 P1 O37 Mo3 117.9(3) . . . . ?
O1 Mo1 O37 P1 -171.2(11) . . . . ?
O15 Mo1 O37 P1 133.6(3) . . . . ?
O16 Mo1 O37 P1 -44.5(3) . . . . ?
O21 Mo1 O37 P1 42.2(3) . . . . ?
O13 Mo1 O37 P1 -133.1(3) . . . . ?
O1 Mo1 O37 Mo2 -38.3(12) . . . . ?
O15 Mo1 O37 Mo2 -93.52(19) . . . . ?
O16 Mo1 O37 Mo2 88.42(18) . . . . ?
O21 Mo1 O37 Mo2 175.09(18) . . . . ?
O13 Mo1 O37 Mo2 -0.18(17) . . . . ?
O1 Mo1 O37 Mo3 55.8(12) . . . . ?
O15 Mo1 O37 Mo3 0.54(17) . . . . ?
O16 Mo1 O37 Mo3 -177.52(18) . . . . ?
O21 Mo1 O37 Mo3 -90.86(17) . . . . ?
O13 Mo1 O37 Mo3 93.88(19) . . . . ?
O2 Mo2 O37 P1 -162.7(9) . . . . ?
O13 Mo2 O37 P1 134.3(3) . . . . ?
O17 Mo2 O37 P1 40.2(3) . . . . ?
O18 Mo2 O37 P1 -46.3(3) . . . . ?
O14 Mo2 O37 P1 -132.8(3) . . . . ?
O2 Mo2 O37 Mo1 63.2(10) . . . . ?
O13 Mo2 O37 Mo1 0.19(18) . . . . ?
O17 Mo2 O37 Mo1 -93.92(19) . . . . ?
O18 Mo2 O37 Mo1 179.58(19) . . . . ?
O14 Mo2 O37 Mo1 93.08(19) . . . . ?
O2 Mo2 O37 Mo3 -24.9(11) . . . . ?
O13 Mo2 O37 Mo3 -87.9(2) . . . . ?
O17 Mo2 O37 Mo3 177.95(19) . . . . ?
O18 Mo2 O37 Mo3 91.45(19) . . . . ?
O14 Mo2 O37 Mo3 4.95(17) . . . . ?
O3 Mo3 O37 P1 166.4(9) . . . . ?
O15 Mo3 O37 P1 -134.3(3) . . . . ?
O20 Mo3 O37 P1 -41.5(3) . . . . ?
O19 Mo3 O37 P1 46.6(3) . . . . ?
O14 Mo3 O37 P1 132.4(3) . . . . ?
O3 Mo3 O37 Mo1 -59.9(10) . . . . ?
O15 Mo3 O37 Mo1 -0.54(17) . . . . ?
O20 Mo3 O37 Mo1 92.27(17) . . . . ?
O19 Mo3 O37 Mo1 -179.63(18) . . . . ?
O14 Mo3 O37 Mo1 -93.89(19) . . . . ?
O3 Mo3 O37 Mo2 29.2(10) . . . . ?
O15 Mo3 O37 Mo2 88.49(19) . . . . ?
O20 Mo3 O37 Mo2 -178.70(18) . . . . ?
O19 Mo3 O37 Mo2 -90.60(18) . . . . ?
O14 Mo3 O37 Mo2 -4.86(17) . . . . ?
O37 P1 O38 Mo10 176.6(3) . . . . ?
O39 P1 O38 Mo10 56.6(4) . . . . ?
O40 P1 O38 Mo10 -64.2(3) . . . . ?
O37 P1 O38 Mo9 -61.2(3) . . . . ?
O39 P1 O38 Mo9 178.9(3) . . . . ?
O40 P1 O38 Mo9 58.1(3) . . . . ?
O37 P1 O38 Mo4 59.7(3) . . . . ?
O39 P1 O38 Mo4 -60.3(3) . . . . ?
O40 P1 O38 Mo4 178.9(2) . . . . ?
O10 Mo10 O38 P1 159.7(12) . . . . ?
O34 Mo10 O38 P1 -35.8(3) . . . . ?
O28 Mo10 O38 P1 -131.4(3) . . . . ?
O33 Mo10 O38 P1 132.0(3) . . . . ?
O36 Mo10 O38 P1 49.5(3) . . . . ?
O10 Mo10 O38 Mo9 23.3(14) . . . . ?
O34 Mo10 O38 Mo9 -172.17(18) . . . . ?
O28 Mo10 O38 Mo9 92.18(19) . . . . ?
O33 Mo10 O38 Mo9 -4.42(16) . . . . ?
O36 Mo10 O38 Mo9 -86.91(16) . . . . ?
O10 Mo10 O38 Mo4 -67.5(13) . . . . ?
O34 Mo10 O38 Mo4 96.99(17) . . . . ?
O28 Mo10 O38 Mo4 1.33(16) . . . . ?
O33 Mo10 O38 Mo4 -95.27(18) . . . . ?
O36 Mo10 O38 Mo4 -177.76(16) . . . . ?
O9 Mo9 O38 P1 -176.8(10) . . . . ?
O21 Mo9 O38 P1 56.1(3) . . . . ?
O26 Mo9 O38 P1 -39.5(3) . . . . ?
O33 Mo9 O38 P1 -133.1(3) . . . . ?
O27 Mo9 O38 P1 140.8(3) . . . . ?
O9 Mo9 O38 Mo10 -39.2(12) . . . . ?
O21 Mo9 O38 Mo10 -166.34(19) . . . . ?
O26 Mo9 O38 Mo10 98.03(19) . . . . ?
O33 Mo9 O38 Mo10 4.47(16) . . . . ?
O27 Mo9 O38 Mo10 -81.68(17) . . . . ?
O9 Mo9 O38 Mo4 48.2(12) . . . . ?
O21 Mo9 O38 Mo4 -78.93(18) . . . . ?
O26 Mo9 O38 Mo4 -174.57(19) . . . . ?
O33 Mo9 O38 Mo4 91.87(18) . . . . ?
O27 Mo9 O38 Mo4 5.73(15) . . . . ?
O16 Mo4 O38 P1 -55.8(3) . . . . ?
O22 Mo4 O38 P1 40.0(3) . . . . ?
O28 Mo4 O38 P1 133.3(3) . . . . ?
O27 Mo4 O38 P1 -141.3(3) . . . . ?
O16 Mo4 O38 Mo10 169.65(19) . . . . ?
O22 Mo4 O38 Mo10 -94.59(18) . . . . ?
O28 Mo4 O38 Mo10 -1.32(16) . . . . ?
O27 Mo4 O38 Mo10 84.10(17) . . . . ?
O16 Mo4 O38 Mo9 79.80(18) . . . . ?
O22 Mo4 O38 Mo9 175.55(19) . . . . ?
O28 Mo4 O38 Mo9 -91.17(19) . . . . ?
O27 Mo4 O38 Mo9 -5.75(16) . . . . ?
O37 P1 O39 Mo11 178.8(3) . . . . ?
O40 P1 O39 Mo11 58.4(4) . . . . ?
O38 P1 O39 Mo11 -61.9(4) . . . . ?
O37 P1 O39 Mo6 60.9(3) . . . . ?
O40 P1 O39 Mo6 -59.4(3) . . . . ?
O38 P1 O39 Mo6 -179.8(3) . . . . ?
O37 P1 O39 Mo5 -61.4(4) . . . . ?
O40 P1 O39 Mo5 178.2(3) . . . . ?
O38 P1 O39 Mo5 57.8(3) . . . . ?
O35 Mo11 O39 P1 -40.7(3) . . . . ?
O30 Mo11 O39 P1 -131.4(4) . . . . ?
O34 Mo11 O39 P1 44.0(3) . . . . ?
O29 Mo11 O39 P1 132.6(4) . . . . ?
O35 Mo11 O39 Mo6 92.87(17) . . . . ?
O30 Mo11 O39 Mo6 2.23(17) . . . . ?
O34 Mo11 O39 Mo6 177.59(18) . . . . ?
O29 Mo11 O39 Mo6 -93.78(19) . . . . ?
O35 Mo11 O39 Mo5 -176.37(18) . . . . ?
O30 Mo11 O39 Mo5 92.98(18) . . . . ?
O34 Mo11 O39 Mo5 -91.66(17) . . . . ?
O29 Mo11 O39 Mo5 -3.03(17) . . . . ?
O6 Mo6 O39 P1 -169.7(13) . . . . ?
O24 Mo6 O39 P1 35.8(3) . . . . ?
O30 Mo6 O39 P1 131.6(3) . . . . ?
O18 Mo6 O39 P1 -57.1(3) . . . . ?
O23 Mo6 O39 P1 -143.0(3) . . . . ?
O6 Mo6 O39 Mo11 56.3(14) . . . . ?
O24 Mo6 O39 Mo11 -98.09(18) . . . . ?
O30 Mo6 O39 Mo11 -2.31(17) . . . . ?
O18 Mo6 O39 Mo11 169.0(2) . . . . ?
O23 Mo6 O39 Mo11 83.04(18) . . . . ?
O6 Mo6 O39 Mo5 -32.6(14) . . . . ?
O24 Mo6 O39 Mo5 172.94(18) . . . . ?
O30 Mo6 O39 Mo5 -91.28(19) . . . . ?
O18 Mo6 O39 Mo5 80.05(19) . . . . ?
O23 Mo6 O39 Mo5 -5.93(16) . . . . ?
O29 Mo5 O39 P1 -131.8(4) . . . . ?
O22 Mo5 O39 P1 -35.4(3) . . . . ?
O17 Mo5 O39 P1 56.4(3) . . . . ?
O23 Mo5 O39 P1 142.2(3) . . . . ?
O29 Mo5 O39 Mo11 3.18(17) . . . . ?
O22 Mo5 O39 Mo11 99.59(18) . . . . ?
O17 Mo5 O39 Mo11 -168.6(2) . . . . ?
O23 Mo5 O39 Mo11 -82.80(18) . . . . ?
O29 Mo5 O39 Mo6 91.97(19) . . . . ?
O22 Mo5 O39 Mo6 -171.63(18) . . . . ?
O17 Mo5 O39 Mo6 -79.81(19) . . . . ?
O23 Mo5 O39 Mo6 5.98(16) . . . . ?
O37 P1 O40 Mo12 -176.4(3) . . . . ?
O39 P1 O40 Mo12 -55.6(4) . . . . ?
O38 P1 O40 Mo12 64.7(3) . . . . ?
O37 P1 O40 Mo8 61.0(3) . . . . ?
O39 P1 O40 Mo8 -178.2(3) . . . . ?
O38 P1 O40 Mo8 -58.0(3) . . . . ?
O12 Mo12 O40 P1 -167.1(12) . . . . ?
O35 Mo12 O40 P1 35.4(3) . . . . ?
O31 Mo12 O40 P1 130.1(3) . . . . ?
O32 Mo12 O40 P1 -133.5(3) . . . . ?
O36 Mo12 O40 P1 -49.9(3) . . . . ?
O12 Mo12 O40 Mo8 -29.9(14) . . . . ?
O35 Mo12 O40 Mo8 172.57(18) . . . . ?
O31 Mo12 O40 Mo8 -92.76(18) . . . . ?
O32 Mo12 O40 Mo8 3.73(16) . . . . ?
O36 Mo12 O40 Mo8 87.34(16) . . . . ?
O8 Mo8 O40 P1 -18E1(4) . . . . ?
O20 Mo8 O40 P1 -55.7(3) . . . . ?
O26 Mo8 O40 P1 39.1(3) . . . . ?
O32 Mo8 O40 P1 134.6(3) . . . . ?
O25 Mo8 O40 P1 -139.2(3) . . . . ?
O8 Mo8 O40 Mo12 42.2(13) . . . . ?
O20 Mo8 O40 Mo12 165.88(19) . . . . ?
O26 Mo8 O40 Mo12 -99.33(18) . . . . ?
O32 Mo8 O40 Mo12 -3.80(16) . . . . ?
O25 Mo8 O40 Mo12 82.41(16) . . . . ?
C16 N11 C12 C13 -4.8(17) . . . . ?
N11 C12 C13 N14 5(2) . . . . ?
C15 N14 C13 C12 -3.0(19) . . . . ?
C13 N14 C15 C16 0.4(18) . . . . ?
C12 N11 C16 C15 2.0(17) . . . . ?
N14 C15 C16 N11 0.1(18) . . . . ?
C26 N21 C22 C23 -2.0(14) . . . . ?
C25 N24 C23 C22 1.9(15) . . . . ?
N21 C22 C23 N24 1.4(14) . . . . ?
C23 N24 C25 C26 -4.5(16) . . . . ?
C22 N21 C26 C25 -0.6(16) . . . . ?
N24 C25 C26 N21 3.9(17) . . . . ?
C33 N31 C32 C33 0(2) . . . 3_565 ?
C32 N31 C33 C32 0(2) . . . 3_565 ?
